data_2212866
loop_
_publ_author_name
'Saeed, Aamer'
'Ritch, Jamie S.'
'Parvez, Masood'

_publ_section_title
;
 3-(2-Chloro-4-hydroxyphenyl)-1-thioisocoumarin
;
_journal_coeditor_code FL2105
_journal_issue 4
_journal_name_full 'Acta Crystallographica Section E'
_journal_page_first o1701
_journal_page_last o1703
_journal_paper_doi 10.1107/S1600536807010173
_journal_volume 63
_journal_year 2007
_chemical_formula_iupac 'C15 H9 Cl O3 S'
_chemical_formula_moiety 'C15 H9 Cl O3 S'
_chemical_formula_sum 'C15 H9 Cl O2 S'
_chemical_formula_weight 288.73
_chemical_name_systematic
;
3-(2-Chloro-4-hydroxyphenyl)-1-thioisocoumarin
;
_space_group_IT_number 19
_symmetry_cell_setting orthorhombic
_symmetry_space_group_name_Hall 'P 2ac 2ab'
_symmetry_space_group_name_H-M 'P 21 21 21'
_atom_sites_solution_hydrogens geom
_atom_sites_solution_primary direct
_atom_sites_solution_secondary difmap
_cell_angle_alpha 90.00
_cell_angle_beta 90.00
_cell_angle_gamma 90.00
_cell_formula_units_Z 4
_cell_length_a 7.177(3)
_cell_length_b 10.662(8)
_cell_length_c 16.238(12)
_cell_measurement_reflns_used 2703
_cell_measurement_temperature 173(2)
_cell_measurement_theta_max 27.4
_cell_measurement_theta_min 3.6
_cell_volume 1242.6(14)
_computing_cell_refinement 'DENZO (Otwinowski & Minor, 1997)'
_computing_data_collection 'COLLECT (Nonius, 1998)'
_computing_data_reduction 'SCALEPACK (Otwinowski & Minor, 1997)'
_computing_molecular_graphics 'ORTEPII (Johnson, 1976)'
_computing_publication_material 'SHELXL97 (Sheldrick, 1997)'
_computing_structure_refinement 'SHELXL97 (Sheldrick, 1997)'
_computing_structure_solution 'SAPI91 (Fan, 1991)'
_diffrn_ambient_temperature 173(2)
_diffrn_measured_fraction_theta_full 0.975
_diffrn_measured_fraction_theta_max 0.975
_diffrn_measurement_device_type 'Nonius KappaCCD area-detector'
_diffrn_measurement_method '\w and \f'
_diffrn_radiation_monochromator graphite
_diffrn_radiation_source 'fine-focus sealed tube'
_diffrn_radiation_type MoK\a
_diffrn_radiation_wavelength 0.71073
_diffrn_reflns_av_R_equivalents 0.017
_diffrn_reflns_av_sigmaI/netI 0.030
_diffrn_reflns_limit_h_max 9
_diffrn_reflns_limit_h_min -8
_diffrn_reflns_limit_k_max 13
_diffrn_reflns_limit_k_min -13
_diffrn_reflns_limit_l_max 20
_diffrn_reflns_limit_l_min -20
_diffrn_reflns_number 2703
_diffrn_reflns_theta_full 27.4
_diffrn_reflns_theta_max 27.4
_diffrn_reflns_theta_min 3.6
_diffrn_standards_number 0
_exptl_absorpt_coefficient_mu 0.468
_exptl_absorpt_correction_T_max 0.977
_exptl_absorpt_correction_T_min 0.964
_exptl_absorpt_correction_type multi-scan
_exptl_absorpt_process_details '(SORTAV; Blessing, 1997)'
_exptl_crystal_colour yellow
_exptl_crystal_density_diffrn 1.543
_exptl_crystal_density_method 'not measured'
_exptl_crystal_description prism
_exptl_crystal_F_000 592
_exptl_crystal_size_max 0.08
_exptl_crystal_size_mid 0.06
_exptl_crystal_size_min 0.05
_refine_diff_density_max 0.32
_refine_diff_density_min -0.35
_refine_ls_abs_structure_details 'Flack (1983), with 1100 Friedel pairs'
_refine_ls_abs_structure_Flack 0.20(8)
_refine_ls_extinction_coef 0.025(6)
_refine_ls_extinction_expression Fc^*^=kFc[1+0.001xFc^2^\l^3^/sin(2\q)]^-1/4^
_refine_ls_extinction_method 'SHELXL97 (Sheldrick, 1997)'
_refine_ls_goodness_of_fit_ref 1.07
_refine_ls_hydrogen_treatment constr
_refine_ls_matrix_type full
_refine_ls_number_parameters 174
_refine_ls_number_reflns 2703
_refine_ls_number_restraints 0
_refine_ls_restrained_S_all 1.07
_refine_ls_R_factor_all 0.0450
_refine_ls_R_factor_gt 0.0395
_refine_ls_shift/su_max 0.001
_refine_ls_shift/su_mean 0.000
_refine_ls_structure_factor_coef Fsqd
_refine_ls_weighting_details 'calc w = 1/[\s^2^(Fo^2^)+(0.0557P)^2^+0.6208P] where P=(Fo^2^+2Fc^2^)/3'
_refine_ls_weighting_scheme calc
_refine_ls_wR_factor_gt 0.102
_refine_ls_wR_factor_ref 0.107
_reflns_number_gt 2479
_reflns_number_total 2703
_reflns_threshold_expression I>2\s(I)
_cod_data_source_file fl2105.cif
_cod_data_source_block I
_cod_database_code 2212866
_cod_database_fobs_code 2212866

loop_
_symmetry_equiv_pos_as_xyz
'x, y, z'
'-x+1/2, -y, z+1/2'
'x+1/2, -y+1/2, -z'
'-x, y+1/2, -z+1/2'

loop_
_atom_site_type_symbol
_atom_site_label
_atom_site_fract_x
_atom_site_fract_y
_atom_site_fract_z
_atom_site_U_iso_or_equiv
_atom_site_adp_type
_atom_site_calc_flag
_atom_site_refinement_flags
_atom_site_occupancy
Cl Cl1 0.72732(10) 0.02314(6) 0.06334(4) 0.0374(2) Uani d . 1
S S1 0.70531(14) 0.61769(7) -0.09404(5) 0.0508(3) Uani d . 1
O O1 0.7709(2) 0.39025(15) -0.05761(10) 0.0299(4) Uani d . 1
O O2 0.8846(3) -0.12579(17) -0.22038(12) 0.0364(4) Uani d . 1
H H2 0.9067 -0.1914 -0.1935 0.055 Uiso calc R 1
C C1 0.7648(4) 0.5107(2) -0.02866(15) 0.0305(5) Uani d . 1
C C2 0.8106(3) 0.5297(2) 0.05762(14) 0.0299(5) Uani d . 1
C C3 0.8038(4) 0.6507(3) 0.09187(18) 0.0374(6) Uani d . 1
H H3 0.7731 0.7211 0.0576 0.045 Uiso d R 1
C C4 0.8453(4) 0.6662(3) 0.17476(18) 0.0421(7) Uani d . 1
H H4 0.8410 0.7481 0.1993 0.051 Uiso d R 1
C C5 0.8904(4) 0.5661(3) 0.22330(18) 0.0419(7) Uani d . 1
H H5 0.9182 0.5785 0.2806 0.050 Uiso d R 1
C C6 0.8986(4) 0.4465(3) 0.19010(16) 0.0359(6) Uani d . 1
H H6 0.9281 0.3762 0.2246 0.043 Uiso d R 1
C C7 0.8599(3) 0.4261(2) 0.10656(15) 0.0293(5) Uani d . 1
C C8 0.8714(3) 0.3049(2) 0.06912(16) 0.0295(5) Uani d . 1
H H8 0.9122 0.2335 0.1003 0.035 Uiso d R 1
C C9 0.8307(4) 0.2889(2) -0.01030(15) 0.0267(5) Uani d . 1
C C10 0.8458(3) 0.1763(2) -0.06232(16) 0.0277(5) Uani d . 1
C C11 0.8066(4) 0.0543(2) -0.03568(15) 0.0294(5) Uani d . 1
C C12 0.8207(4) -0.0478(2) -0.08822(17) 0.0350(6) Uani d . 1
H H12 0.7939 -0.1311 -0.0691 0.042 Uiso d R 1
C C13 0.8749(4) -0.0264(3) -0.16802(17) 0.0367(6) Uani d . 1
C C14 0.9182(4) 0.0902(3) -0.19808(17) 0.0371(6) Uani d . 1
H H14 0.9575 0.1001 -0.2542 0.045 Uiso d R 1
C C15 0.9017(4) 0.1920(3) -0.14453(16) 0.0322(5) Uani d . 1
H H15 0.9293 0.2745 -0.1649 0.039 Uiso d R 1

loop_
_atom_site_aniso_label
_atom_site_aniso_U_11
_atom_site_aniso_U_22
_atom_site_aniso_U_33
_atom_site_aniso_U_12
_atom_site_aniso_U_13
_atom_site_aniso_U_23
Cl1 0.0461(4) 0.0299(3) 0.0362(3) -0.0003(3) 0.0062(3) 0.0056(3)
S1 0.0789(6) 0.0299(3) 0.0437(4) 0.0025(4) -0.0167(4) -0.0001(3)
O1 0.0397(9) 0.0213(7) 0.0286(8) 0.0002(7) -0.0039(8) -0.0009(6)
O2 0.0491(11) 0.0230(9) 0.0371(10) 0.0067(8) 0.0015(9) -0.0152(8)
C1 0.0343(13) 0.0262(11) 0.0310(11) -0.0010(10) 0.0010(10) -0.0027(9)
C2 0.0310(12) 0.0292(11) 0.0295(11) -0.0040(10) 0.0005(9) -0.0027(10)
C3 0.0406(15) 0.0326(13) 0.0390(13) -0.0054(11) 0.0023(12) -0.0052(11)
C4 0.0473(17) 0.0374(15) 0.0416(15) -0.0107(12) 0.0061(13) -0.0157(13)
C5 0.0438(16) 0.0510(17) 0.0310(13) -0.0122(13) 0.0008(12) -0.0091(12)
C6 0.0381(14) 0.0402(15) 0.0294(13) -0.0026(12) 0.0000(10) -0.0014(11)
C7 0.0260(12) 0.0325(12) 0.0296(12) -0.0028(10) 0.0010(9) -0.0019(10)
C8 0.0296(13) 0.0280(12) 0.0309(12) 0.0033(10) 0.0007(10) 0.0018(10)
C9 0.0275(13) 0.0227(11) 0.0299(12) -0.0004(9) 0.0007(9) 0.0015(9)
C10 0.0243(11) 0.0259(11) 0.0329(12) 0.0017(9) -0.0012(10) -0.0005(10)
C11 0.0308(13) 0.0256(11) 0.0318(11) 0.0025(9) 0.0018(10) 0.0032(9)
C12 0.0363(14) 0.0250(12) 0.0437(14) 0.0029(10) -0.0011(11) -0.0028(11)
C13 0.0359(14) 0.0338(13) 0.0403(14) 0.0047(12) -0.0016(11) -0.0143(12)
C14 0.0370(15) 0.0435(16) 0.0309(13) 0.0030(12) 0.0030(10) -0.0064(11)
C15 0.0330(13) 0.0310(13) 0.0326(13) -0.0003(11) 0.0000(11) -0.0006(11)

loop_
_atom_type_symbol
_atom_type_description
_atom_type_scat_dispersion_real
_atom_type_scat_dispersion_imag
_atom_type_scat_source
C C 0.0033 0.0016 'International Tables Vol C Tables 4.2.6.8 and 6.1.1.4'
H H 0.0000 0.0000 'International Tables Vol C Tables 4.2.6.8 and 6.1.1.4'
S S 0.1246 0.1234 'International Tables Vol C Tables 4.2.6.8 and 6.1.1.4'
Cl Cl 0.1484 0.1585 'International Tables Vol C Tables 4.2.6.8 and 6.1.1.4'
O O 0.0106 0.0060 'International Tables Vol C Tables 4.2.6.8 and 6.1.1.4'

loop_
_geom_angle_atom_site_label_1
_geom_angle_atom_site_label_2
_geom_angle_atom_site_label_3
_geom_angle
_geom_angle_publ_flag
C1 O1 C9 123.3(2) y
C13 O2 H2 109.5 ?
O1 C1 C2 117.0(2) ?
O1 C1 S1 116.4(2) ?
C2 C1 S1 126.5(2) ?
C7 C2 C3 120.4(2) ?
C7 C2 C1 119.5(2) ?
C3 C2 C1 120.1(2) ?
C4 C3 C2 119.0(3) ?
C4 C3 H3 121.2 ?
C2 C3 H3 119.7 ?
C5 C4 C3 121.2(3) ?
C5 C4 H4 118.6 ?
C3 C4 H4 120.2 ?
C4 C5 C6 120.3(3) ?
C4 C5 H5 120.0 ?
C6 C5 H5 119.7 ?
C5 C6 C7 120.7(3) ?
C5 C6 H6 120.1 ?
C7 C6 H6 119.2 ?
C2 C7 C6 118.4(2) ?
C2 C7 C8 118.9(2) ?
C6 C7 C8 122.7(2) ?
C9 C8 C7 120.9(2) ?
C9 C8 H8 118.4 ?
C7 C8 H8 120.6 ?
C8 C9 O1 120.1(2) ?
C8 C9 C10 130.0(2) ?
O1 C9 C10 109.8(2) ?
C11 C10 C15 117.5(2) ?
C11 C10 C9 124.5(2) ?
C15 C10 C9 118.0(2) ?
C12 C11 C10 121.7(2) ?
C12 C11 Cl1 116.3(2) ?
C10 C11 Cl1 121.99(19) ?
C13 C12 C11 118.1(3) ?
C13 C12 H12 121.0 ?
C11 C12 H12 120.9 ?
O2 C13 C14 118.2(2) ?
O2 C13 C12 118.4(3) ?
C14 C13 C12 123.5(2) ?
C13 C14 C15 117.6(2) ?
C13 C14 H14 120.3 ?
C15 C14 H14 122.1 ?
C14 C15 C10 121.6(3) ?
C14 C15 H15 118.7 ?
C10 C15 H15 119.7 ?

loop_
_geom_bond_atom_site_label_1
_geom_bond_atom_site_label_2
_geom_bond_distance
_geom_bond_publ_flag
Cl1 C11 1.738(3) y
S1 C1 1.615(3) y
O1 C1 1.369(3) y
O1 C9 1.394(3) y
O2 C13 1.361(3) y
O2 H2 0.8400 ?
C1 C2 1.453(3) ?
C2 C7 1.406(4) ?
C2 C3 1.406(4) ?
C3 C4 1.388(4) ?
C3 H3 0.9600 ?
C4 C5 1.366(4) ?
C4 H4 0.9601 ?
C5 C6 1.386(4) ?
C5 H5 0.9600 ?
C6 C7 1.402(4) ?
C6 H6 0.9600 ?
C7 C8 1.431(4) ?
C8 C9 1.333(4) ?
C8 H8 0.9600 ?
C9 C10 1.472(3) ?
C10 C11 1.399(3) ?
C10 C15 1.404(4) ?
C11 C12 1.387(4) ?
C12 C13 1.372(4) ?
C12 H12 0.9600 ?
C13 C14 1.371(4) ?
C14 C15 1.396(4) ?
C14 H14 0.9599 ?
C15 H15 0.9600 ?

loop_
_geom_hbond_atom_site_label_D
_geom_hbond_atom_site_label_H
_geom_hbond_atom_site_label_A
_geom_hbond_site_symmetry_A
_geom_hbond_distance_DH
_geom_hbond_distance_HA
_geom_hbond_distance_DA
_geom_hbond_angle_DHA
O2 H2 S1 1_545 0.84 2.97 3.653(3) 140
C12 H12 S1 1_545 0.96 2.78 3.663(4) 153
C15 H15 O2 4_754 0.96 2.53 3.307(3) 139
C3 H3 S1 . 0.96 2.74 3.120(4) 104
C8 H8 Cl1 . 0.96 2.67 3.178(3) 113

loop_
_geom_torsion_atom_site_label_1
_geom_torsion_atom_site_label_2
_geom_torsion_atom_site_label_3
_geom_torsion_atom_site_label_4
_geom_torsion
C9 O1 C1 C2 -4.6(3)
C9 O1 C1 S1 175.90(19)
O1 C1 C2 C7 0.6(4)
S1 C1 C2 C7 -180.0(2)
O1 C1 C2 C3 -178.8(2)
S1 C1 C2 C3 0.6(4)
C7 C2 C3 C4 -0.4(4)
C1 C2 C3 C4 179.0(3)
C2 C3 C4 C5 -0.7(4)
C3 C4 C5 C6 1.0(5)
C4 C5 C6 C7 -0.3(4)
C3 C2 C7 C6 1.1(4)
C1 C2 C7 C6 -178.3(2)
C3 C2 C7 C8 -178.0(2)
C1 C2 C7 C8 2.6(4)
C5 C6 C7 C2 -0.8(4)
C5 C6 C7 C8 178.3(3)
C2 C7 C8 C9 -2.0(4)
C6 C7 C8 C9 178.9(3)
C7 C8 C9 O1 -1.8(4)
C7 C8 C9 C10 175.0(2)
C1 O1 C9 C8 5.4(4)
C1 O1 C9 C10 -172.1(2)
C8 C9 C10 C11 37.6(4)
O1 C9 C10 C11 -145.3(2)
C8 C9 C10 C15 -143.0(3)
O1 C9 C10 C15 34.1(3)
C15 C10 C11 C12 -0.5(4)
C9 C10 C11 C12 178.9(2)
C15 C10 C11 Cl1 -177.4(2)
C9 C10 C11 Cl1 2.0(4)
C10 C11 C12 C13 0.1(4)
Cl1 C11 C12 C13 177.2(2)
C11 C12 C13 O2 -178.4(2)
C11 C12 C13 C14 0.9(4)
O2 C13 C14 C15 177.9(2)
C12 C13 C14 C15 -1.5(4)
C13 C14 C15 C10 1.1(4)
C11 C10 C15 C14 -0.1(4)
C9 C10 C15 C14 -179.6(2)

loop_
_cod_related_entry_id
_cod_related_entry_database
_cod_related_entry_code
1 ChemSpider 21125029
